data_9016703
loop_
_publ_author_name
'Takeuchi, Y.'
'Haga, N.'
'Ito, J.'

_publ_section_title
;
 The crystal structure of monoclinic CaAl2Si2O8:
 a case of monoclinic structure closely simulating orthorhombic symmetry
;
_journal_name_full 'Zeitschrift fur Kristallographie'
_journal_page_first 380
_journal_page_last 398
_journal_volume 137
_journal_year 1973
_chemical_compound_source Synthetic
_chemical_formula_sum 'Al Ca0.484 O4 Si'
_chemical_name_mineral Svyatoslavite
_space_group_IT_number 4
_symmetry_space_group_name_Hall 'P 2yb'
_symmetry_space_group_name_H-M 'P 1 21 1'
_cell_angle_alpha 90
_cell_angle_beta 90.00
_cell_angle_gamma 90
_cell_length_a 8.228
_cell_length_b 8.621
_cell_length_c 4.827
_cell_formula_units_Z 4
_cell_volume 342.396
_database_code_amcsd 0019486
_exptl_crystal_density_diffrn 2.686
_cod_original_formula_sum 'Ca.484 Si Al O4'
_cod_database_code 9016703

loop_
_space_group_symop_operation_xyz
x,y,z
-x,1/2+y,-z

loop_
_atom_site_label
_atom_site_fract_x
_atom_site_fract_y
_atom_site_fract_z
_atom_site_occupancy
_atom_site_U_iso_or_equiv
Ca1 0.74700 0.47380 0.86420 0.40300 0.00608
Ca2 0.24980 0.00000 0.34400 0.56400 0.01798
SiT1 0.95030 0.14980 0.89450 1.00000 0.00317
AlT2 0.06500 0.33600 0.39760 1.00000 0.00887
SiT3 0.44540 0.32760 0.39520 1.00000 0.00570
AlT4 0.56760 0.13730 0.89410 1.00000 0.00785
O1 0.06090 0.18190 0.17370 1.00000 0.01330
O2 0.03800 0.00210 0.73810 1.00000 0.01115
O3 0.76140 0.13780 0.00210 1.00000 0.01862
O4 0.95400 0.29740 0.68630 1.00000 0.00633
O5 0.56190 0.29300 0.66040 1.00000 0.00760
O6 0.52540 0.48070 0.24860 1.00000 0.01646
O7 0.26640 0.37140 0.47890 1.00000 0.01026
O8 0.44080 0.17620 0.18950 1.00000 0.01406

loop_
_cod_related_entry_id
_cod_related_entry_database
_cod_related_entry_code
1 AMCSD 0019486
